data_7012343
loop_
_publ_author_name
'Pulacchini, Sonia'
'Sibbons, Kevin F.'
'Shastri, Kirtida'
'Motevalli, Majid'
'Watkinson, Michael'
'Wan, Hayley'
'Whiting, Andrew'
'Lightfoot, Andrew P.'

_publ_section_title
;
 Synthesis of C2-symmetric aza- and azaoxa-macrocyclic ligands derived
 from (1R,2R)-1,2-diaminocyclohexane and their applications in
 catalysisBased on the presentation given at Dalton Discussion No. 5,
 10?12th April 2003, Noordwijkerhout, The Netherlands.
;
_journal_issue 10
_journal_name_full 'Dalton Transactions'
_journal_page_first 2043
_journal_paper_doi 10.1039/b210285d
_journal_year 2003
_chemical_compound_source 'synthesis as described'
_chemical_formula_moiety 'C40 H80 Cu1 N8 O8'
_chemical_formula_sum 'C10 H18 Cl2 Cu N2 O'
_chemical_formula_weight 316.7
_space_group_IT_number 80
_symmetry_cell_setting tetragonal
_symmetry_Int_Tables_number 80
_symmetry_space_group_name_Hall 'I 4bw'
_symmetry_space_group_name_H-M 'I 41'
_atom_sites_solution_hydrogens geom
_atom_sites_solution_primary direct
_atom_sites_solution_secondary difmap
_audit_creation_date 2002-06-13T10:38:37-00:00
_audit_creation_method 'WinGX routine CIF_UPDATE'
_cell_angle_alpha 90
_cell_angle_beta 90
_cell_angle_gamma 90
_cell_formula_units_Z 16
_cell_length_a 26.629(4)
_cell_length_b 26.629(4)
_cell_length_c 7.506(2)
_cell_measurement_reflns_used 25
_cell_measurement_temperature 293(2)
_cell_measurement_theta_max 10.865
_cell_measurement_theta_min 10.208
_cell_measurement_wavelength 0.71073
_cell_volume 5322.5(18)
_computing_cell_refinement 'CAD4/PC (Enraf Nonius, 1994)'
_computing_data_collection 'CAD4/PC (Enraf Nonius, 1994)'
_computing_data_reduction 'XCAD4 (Harms & Wocadlo, 1995)'
_computing_molecular_graphics 'Ortep-3 for Windows (Farrugia, 1997)'
_computing_publication_material 'WinGX publication routines (Farrugia, 1999)'
_computing_structure_refinement 'SHELXL-97 (Sheldrick, 1997)'
_computing_structure_solution 'SHELXS-97 (Sheldrick, 1997)'
_diffrn_ambient_temperature 293(2)
_diffrn_detector 'scintillation LiI'
_diffrn_detector_dtime 1.195
_diffrn_measured_fraction_theta_full 0.997
_diffrn_measured_fraction_theta_max 0.997
_diffrn_measurement_device '\k-geometry diffractometer'
_diffrn_measurement_device_type 'Enraf Nonius CAD4'
_diffrn_measurement_method 'non-profiled omega/2theta scans'
_diffrn_orient_matrix_type
;
x-axis points to radiation source
the matrix is specified in reciprocal space
;
_diffrn_orient_matrix_UB_11 -0.9924E-2
_diffrn_orient_matrix_UB_12 0.35858E-1
_diffrn_orient_matrix_UB_13 0.17991E-1
_diffrn_orient_matrix_UB_21 -0.36059E-1
_diffrn_orient_matrix_UB_22 -0.9292E-2
_diffrn_orient_matrix_UB_23 -0.17399E-1
_diffrn_orient_matrix_UB_31 -0.3387E-2
_diffrn_orient_matrix_UB_32 -0.6138E-2
_diffrn_orient_matrix_UB_33 0.130861
_diffrn_radiation_monochromator graphite
_diffrn_radiation_probe x-ray
_diffrn_radiation_type MoK\a
_diffrn_radiation_wavelength 0.71073
_diffrn_reflns_av_R_equivalents 0.0197
_diffrn_reflns_av_unetI/netI 0.1522
_diffrn_reflns_limit_h_max 31
_diffrn_reflns_limit_h_min -12
_diffrn_reflns_limit_k_max 31
_diffrn_reflns_limit_k_min -2
_diffrn_reflns_limit_l_max 8
_diffrn_reflns_limit_l_min 0
_diffrn_reflns_number 2688
_diffrn_reflns_theta_full 24.96
_diffrn_reflns_theta_max 24.96
_diffrn_reflns_theta_min 1.53
_diffrn_source 'Enraf Nonius FR590'
_diffrn_standards_decay_% 8
_diffrn_standards_interval_time 60
_diffrn_standards_number 2
_exptl_absorpt_coefficient_mu 2.024
_exptl_absorpt_correction_T_max 0.589
_exptl_absorpt_correction_T_min 0.12
_exptl_absorpt_correction_type refdelf
_exptl_absorpt_process_details
;
(See: Walker, N. & Stuart, D. (1983) Acta Cryst. A39, 158-166)
;
_exptl_crystal_colour Green
_exptl_crystal_density_diffrn 1.581
_exptl_crystal_density_method 'not measured'
_exptl_crystal_description prism
_exptl_crystal_F_000 2608
_exptl_crystal_size_max 0.3
_exptl_crystal_size_mid 0.2
_exptl_crystal_size_min 0.2
_refine_diff_density_max 0.582
_refine_diff_density_min -0.579
_refine_diff_density_rms 0.129
_refine_ls_abs_structure_details 'Flack H D (1983), Acta Cryst. A39, 876-881'
_refine_ls_abs_structure_Flack 0
_refine_ls_extinction_method none
_refine_ls_goodness_of_fit_ref 1.108
_refine_ls_hydrogen_treatment mixed
_refine_ls_matrix_type full
_refine_ls_number_parameters 289
_refine_ls_number_reflns 2521
_refine_ls_number_restraints 105
_refine_ls_restrained_S_all 1.088
_refine_ls_R_factor_all 0.2418
_refine_ls_R_factor_gt 0.0923
_refine_ls_shift/su_max 0.026
_refine_ls_shift/su_mean 0.003
_refine_ls_structure_factor_coef Fsqd
_refine_ls_weighting_details 'calc w=1/[\s^2^(Fo^2^)+(0.0000P)^2^+111.9695P] where P=(Fo^2^+2Fc^2^)/3'
_refine_ls_weighting_scheme calc
_refine_ls_wR_factor_gt 0.1524
_refine_ls_wR_factor_ref 0.1971
_reflns_number_gt 1122
_reflns_number_total 2521
_reflns_threshold_expression >2sigma(I)
_cod_data_source_file b210285d.txt
_cod_data_source_block 4sp73f
_cod_database_code 7012343
_exptl_absorpt_factor_mur 0.405
_exptl_absorpt_correction_t_ave 0.6093
_diffrn_standards_decay_corr_max 1.094
_diffrn_standards_decay_corr_min 0.989

loop_
_symmetry_equiv_pos_as_xyz
'x, y, z'
'-x+1/2, -y+1/2, z+1/2'
'-y, x+1/2, z+1/4'
'y+1/2, -x, z+3/4'
'x+1/2, y+1/2, z+1/2'
'-x+1, -y+1, z+1'
'-y+1/2, x+1, z+3/4'
'y+1, -x+1/2, z+5/4'

loop_
_atom_site_label
_atom_site_type_symbol
_atom_site_fract_x
_atom_site_fract_y
_atom_site_fract_z
_atom_site_U_iso_or_equiv
_atom_site_adp_type
_atom_site_occupancy
_atom_site_symmetry_multiplicity
_atom_site_calc_flag
_atom_site_refinement_flags
_atom_site_disorder_assembly
_atom_site_disorder_group
Cu1 Cu 0.92852(14) 0.25004(13) 0.0037(4) 0.0557(10) Uani 1 1 d U . .
Cu2 Cu 0.07274(15) 0.24311(13) 0.8164(5) 0.0650(13) Uani 1 1 d U . .
N1 N 0.9213(8) 0.2745(8) 0.257(4) 0.053(4) Uani 1 1 d U . .
N2 N 0.9287(9) 0.3238(8) -0.060(4) 0.058(4) Uani 1 1 d U . .
N3 N 0.0655(12) 0.1685(9) 0.872(5) 0.079(6) Uani 1 1 d U . .
N4 N 0.0833(9) 0.2178(9) 0.559(4) 0.074(5) Uani 1 1 d U . .
O1 O 0.8421(6) 0.2664(6) 0.003(3) 0.058(4) Uani 1 1 d U . .
O2 O 0.1568(8) 0.2193(8) 0.812(5) 0.095(6) Uani 1 1 d U . .
Cl1 Cl 0.9374(3) 0.2326(3) -0.2953(14) 0.077(3) Uani 1 1 d U . .
Cl2 Cl 0.9316(3) 0.1695(2) 0.0911(15) 0.070(2) Uani 1 1 d U . .
Cl3 Cl 0.0690(4) 0.3220(3) 0.720(2) 0.121(4) Uani 1 1 d U . .
Cl4 Cl 0.0628(4) 0.2622(4) 1.104(2) 0.112(4) Uani 1 1 d U . .
C1 C 0.8699(9) 0.2845(9) 0.304(4) 0.051(5) Uani 1 1 d U . .
H1A H 0.8653 0.2756 0.4282 0.061 Uiso 1 1 calc R . .
H1B H 0.8642 0.3204 0.2935 0.061 Uiso 1 1 calc R . .
C2 C 0.8325(10) 0.2591(11) 0.202(4) 0.072(7) Uani 1 1 d U . .
H2A H 0.7996 0.2722 0.2318 0.087 Uiso 1 1 calc R . .
H2B H 0.833 0.2236 0.2298 0.087 Uiso 1 1 calc R . .
C3 C 0.8342(10) 0.3191(10) -0.051(5) 0.077(8) Uani 1 1 d U . .
H3A H 0.8054 0.3213 -0.1299 0.092 Uiso 1 1 calc R . .
H3B H 0.8276 0.3396 0.053 0.092 Uiso 1 1 calc R . .
C4 C 0.8787(10) 0.3372(9) -0.142(5) 0.073(7) Uani 1 1 d U . .
H4A H 0.8766 0.3735 -0.1495 0.087 Uiso 1 1 calc R . .
H4B H 0.8782 0.3243 -0.2628 0.087 Uiso 1 1 calc R . .
C5 C 0.9374(10) 0.3539(9) 0.095(4) 0.050(6) Uani 1 1 d U . .
H5 H 0.9052 0.3695 0.1264 0.06 Uiso 1 1 calc R . .
C6 C 0.9737(12) 0.3948(9) 0.072(5) 0.083(9) Uani 1 1 d U . .
H6A H 0.9631 0.4158 -0.0265 0.099 Uiso 1 1 calc R . .
H6B H 1.0062 0.3807 0.0424 0.099 Uiso 1 1 calc R . .
C7 C 0.9790(12) 0.4288(9) 0.248(5) 0.085(9) Uani 1 1 d U . .
H7A H 1.0053 0.4535 0.2325 0.102 Uiso 1 1 calc R . .
H7B H 0.9477 0.4463 0.2719 0.102 Uiso 1 1 calc R . .
C8 C 0.9918(12) 0.3942(10) 0.403(6) 0.085(10) Uani 1 1 d U . .
H8A H 1.0251 0.3804 0.3845 0.102 Uiso 1 1 calc R . .
H8B H 0.9927 0.4139 0.5121 0.102 Uiso 1 1 calc R . .
C9 C 0.9556(12) 0.3517(12) 0.428(5) 0.069(9) Uani 1 1 d U . .
H9A H 0.9226 0.3644 0.459 0.083 Uiso 1 1 calc R . .
H9B H 0.9669 0.3296 0.5227 0.083 Uiso 1 1 calc R . .
C10 C 0.9532(9) 0.3229(8) 0.251(4) 0.051(5) Uani 1 1 d U . .
H10 H 0.9877 0.3121 0.2257 0.061 Uiso 1 1 calc R . .
C11 C 0.1138(15) 0.1417(11) 0.910(5) 0.121(13) Uani 1 1 d U . .
H11A H 0.1095 0.1188 1.0092 0.145 Uiso 1 1 calc R . .
H11B H 0.1243 0.1226 0.8065 0.145 Uiso 1 1 calc R . .
C12 C 0.1516(15) 0.1802(12) 0.954(6) 0.127(11) Uani 1 1 d U . .
H12A H 0.1838 0.164 0.9715 0.152 Uiso 1 1 calc R . .
H12B H 0.1423 0.1963 1.0649 0.152 Uiso 1 1 calc R . .
C13 C 0.1735(12) 0.2034(18) 0.650(6) 0.146(14) Uani 1 1 d U . .
H13A H 0.1712 0.1671 0.6407 0.175 Uiso 1 1 calc R . .
H13B H 0.2081 0.2133 0.6316 0.175 Uiso 1 1 calc R . .
C14 C 0.1366(16) 0.2305(17) 0.501(7) 0.154(15) Uani 1 1 d U . .
H14A H 0.1417 0.2666 0.5007 0.185 Uiso 1 1 calc R . .
H14B H 0.1432 0.2175 0.383 0.185 Uiso 1 1 calc R . .
C15 C 0.0685(10) 0.1635(9) 0.549(4) 0.058(6) Uani 1 1 d U . .
H15 H 0.0997 0.144 0.5501 0.069 Uiso 1 1 calc R . .
C16 C 0.0424(13) 0.1529(12) 0.368(6) 0.074(9) Uani 1 1 d U . .
H16A H 0.0124 0.1731 0.3547 0.089 Uiso 1 1 calc R . .
H16B H 0.065 0.1602 0.2694 0.089 Uiso 1 1 calc R . .
C17 C 0.0296(18) 0.0981(15) 0.373(6) 0.123(16) Uani 1 1 d U . .
H17A H 0.0109 0.0897 0.2659 0.148 Uiso 1 1 calc R . .
H17B H 0.0605 0.0789 0.3707 0.148 Uiso 1 1 calc R . .
C18 C 0.0018(14) 0.0839(12) 0.520(8) 0.118(13) Uani 1 1 d U . .
H18A H -0.0069 0.0487 0.5072 0.141 Uiso 1 1 calc R . .
H18B H -0.0293 0.1029 0.5201 0.141 Uiso 1 1 calc R . .
C19 C 0.0275(13) 0.0911(9) 0.700(5) 0.079(9) Uani 1 1 d U . .
H19A H 0.0573 0.0703 0.7101 0.095 Uiso 1 1 calc R . .
H19B H 0.0049 0.0832 0.7976 0.095 Uiso 1 1 calc R . .
C20 C 0.0418(11) 0.1492(10) 0.699(4) 0.061(7) Uani 1 1 d U . .
H20 H 0.0096 0.1669 0.6901 0.074 Uiso 1 1 calc R . .

loop_
_atom_site_aniso_label
_atom_site_aniso_U_11
_atom_site_aniso_U_22
_atom_site_aniso_U_33
_atom_site_aniso_U_23
_atom_site_aniso_U_13
_atom_site_aniso_U_12
Cu1 0.066(2) 0.0494(19) 0.051(3) -0.003(2) -0.001(2) 0.0068(18)
Cu2 0.066(2) 0.051(2) 0.078(4) 0.002(2) 0.003(3) 0.0082(19)
N1 0.062(9) 0.052(8) 0.045(8) 0.005(7) -0.002(10) -0.001(8)
N2 0.076(10) 0.053(7) 0.046(10) 0.000(6) -0.001(11) -0.009(9)
N3 0.141(15) 0.051(7) 0.044(11) 0.008(7) 0.025(14) -0.004(11)
N4 0.101(14) 0.067(9) 0.054(9) 0.023(8) 0.006(11) -0.044(11)
O1 0.056(7) 0.056(8) 0.063(10) -0.037(10) -0.013(7) 0.005(6)
O2 0.075(9) 0.079(12) 0.130(19) -0.061(13) -0.017(10) 0.016(8)
Cl1 0.096(6) 0.073(5) 0.063(5) -0.013(5) 0.012(5) 0.022(5)
Cl2 0.101(6) 0.041(3) 0.069(6) -0.007(4) -0.012(6) 0.005(3)
Cl3 0.144(8) 0.051(4) 0.167(11) 0.021(6) -0.078(9) -0.012(5)
Cl4 0.155(9) 0.084(6) 0.096(7) -0.033(6) 0.058(8) -0.024(6)
C1 0.068(11) 0.043(13) 0.042(13) -0.002(12) 0.007(9) -0.013(10)
C2 0.066(9) 0.09(2) 0.057(13) -0.055(13) -0.007(11) 0.025(14)
C3 0.071(10) 0.055(12) 0.10(2) -0.041(13) -0.027(15) 0.007(10)
C4 0.094(16) 0.046(13) 0.08(2) -0.021(12) -0.022(12) 0.014(11)
C5 0.058(15) 0.046(8) 0.046(12) 0.005(7) 0.006(12) 0.002(9)
C6 0.10(2) 0.029(12) 0.115(19) -0.015(12) 0.03(2) -0.016(12)
C7 0.12(2) 0.033(13) 0.11(2) -0.016(10) 0.03(2) -0.005(12)
C8 0.09(2) 0.030(14) 0.13(2) -0.009(13) -0.01(2) -0.015(12)
C9 0.070(19) 0.091(18) 0.046(13) 0.004(11) -0.009(16) -0.034(16)
C10 0.047(12) 0.041(10) 0.064(13) 0.004(8) -0.025(14) 0.006(9)
C11 0.22(3) 0.057(13) 0.09(3) 0.014(17) -0.07(2) 0.024(12)
C12 0.18(2) 0.059(17) 0.14(3) -0.049(16) -0.09(3) 0.064(14)
C13 0.053(12) 0.20(4) 0.19(3) -0.10(3) 0.049(16) -0.043(17)
C14 0.17(3) 0.21(4) 0.089(19) -0.01(3) 0.072(16) -0.12(3)
C15 0.078(18) 0.054(11) 0.040(11) 0.013(9) -0.010(11) -0.010(11)
C16 0.08(2) 0.078(16) 0.064(15) -0.016(14) -0.028(16) 0.026(15)
C17 0.18(4) 0.087(18) 0.10(2) -0.02(2) -0.08(3) 0.00(3)
C18 0.12(3) 0.040(17) 0.19(3) -0.02(2) -0.04(3) -0.009(16)
C19 0.10(2) 0.025(10) 0.11(2) 0.001(13) 0.046(18) 0.008(11)
C20 0.068(17) 0.043(10) 0.074(14) 0.015(11) 0.013(12) -0.017(12)

loop_
_atom_type_symbol
_atom_type_description
_atom_type_scat_dispersion_real
_atom_type_scat_dispersion_imag
_atom_type_scat_source
C C 0.0033 0.0016 'International Tables Vol C Tables 4.2.6.8 and 6.1.1.4'
H H 0 0 'International Tables Vol C Tables 4.2.6.8 and 6.1.1.4'
Cu Cu 0.3201 1.2651 'International Tables Vol C Tables 4.2.6.8 and 6.1.1.4'
N N 0.0061 0.0033 'International Tables Vol C Tables 4.2.6.8 and 6.1.1.4'
O O 0.0106 0.006 'International Tables Vol C Tables 4.2.6.8 and 6.1.1.4'
Cl Cl 0.1484 0.1585 'International Tables Vol C Tables 4.2.6.8 and 6.1.1.4'

loop_
_geom_angle_atom_site_label_1
_geom_angle_atom_site_label_2
_geom_angle_atom_site_label_3
_geom_angle
_geom_angle_site_symmetry_1
_geom_angle_site_symmetry_3
_geom_angle_publ_flag
N1 Cu1 N2 84.8(11) . . ?
N1 Cu1 Cl2 92.1(7) . . ?
N2 Cu1 Cl2 176.0(9) . . ?
N1 Cu1 Cl1 172.8(7) . . ?
N2 Cu1 Cl1 88.0(9) . . ?
Cl2 Cu1 Cl1 95.1(4) . . ?
N1 Cu1 O1 81.2(9) . . ?
N2 Cu1 O1 79.7(8) . . ?
Cl2 Cu1 O1 102.3(5) . . ?
Cl1 Cu1 O1 97.8(7) . . ?
N3 Cu2 N4 83.5(11) . . ?
N3 Cu2 Cl3 169.3(10) . . ?
N4 Cu2 Cl3 90.6(8) . . ?
N3 Cu2 Cl4 90.7(10) . . ?
N4 Cu2 Cl4 174.0(8) . . ?
Cl3 Cu2 Cl4 95.4(5) . . ?
N3 Cu2 O2 80.1(11) . . ?
N4 Cu2 O2 76.5(11) . . ?
Cl3 Cu2 O2 107.2(7) . . ?
Cl4 Cu2 O2 100.9(9) . . ?
C1 N1 C10 112.0(18) . . ?
C1 N1 Cu1 113(2) . . ?
C10 N1 Cu1 101.0(19) . . ?
C5 N2 C4 110(2) . . ?
C5 N2 Cu1 110.7(19) . . ?
C4 N2 Cu1 108.9(16) . . ?
C11 N3 C20 111(3) . . ?
C11 N3 Cu2 115(2) . . ?
C20 N3 Cu2 101.1(19) . . ?
C15 N4 C14 116(3) . . ?
C15 N4 Cu2 108.9(19) . . ?
C14 N4 Cu2 109(3) . . ?
C3 O1 C2 111(2) . . ?
C3 O1 Cu1 108.4(15) . . ?
C2 O1 Cu1 98.0(15) . . ?
C13 O2 C12 117(3) . . ?
C13 O2 Cu2 114(2) . . ?
C12 O2 Cu2 95(2) . . ?
C2 C1 N1 116(2) . . ?
C2 C1 H1A 108.2 . . ?
N1 C1 H1A 108.2 . . ?
C2 C1 H1B 108.2 . . ?
N1 C1 H1B 108.2 . . ?
H1A C1 H1B 107.4 . . ?
C1 C2 O1 111(2) . . ?
C1 C2 H2A 109.6 . . ?
O1 C2 H2A 109.5 . . ?
C1 C2 H2B 109.6 . . ?
O1 C2 H2B 109.5 . . ?
H2A C2 H2B 108.1 . . ?
C4 C3 O1 109(2) . . ?
C4 C3 H3A 109.8 . . ?
O1 C3 H3A 109.8 . . ?
C4 C3 H3B 109.8 . . ?
O1 C3 H3B 109.8 . . ?
H3A C3 H3B 108.3 . . ?
C3 C4 N2 117(3) . . ?
C3 C4 H4A 108.1 . . ?
N2 C4 H4A 108.1 . . ?
C3 C4 H4B 108.1 . . ?
N2 C4 H4B 108.1 . . ?
H4A C4 H4B 107.3 . . ?
N2 C5 C6 115(3) . . ?
N2 C5 C10 112(2) . . ?
C6 C5 C10 108(3) . . ?
N2 C5 H5 106.9 . . ?
C6 C5 H5 106.9 . . ?
C10 C5 H5 106.9 . . ?
C5 C6 C7 112(3) . . ?
C5 C6 H6A 109.1 . . ?
C7 C6 H6A 109.1 . . ?
C5 C6 H6B 109.1 . . ?
C7 C6 H6B 109.1 . . ?
H6A C6 H6B 107.9 . . ?
C8 C7 C6 108(2) . . ?
C8 C7 H7A 110.1 . . ?
C6 C7 H7A 110.1 . . ?
C8 C7 H7B 110.1 . . ?
C6 C7 H7B 110.1 . . ?
H7A C7 H7B 108.4 . . ?
C9 C8 C7 114(3) . . ?
C9 C8 H8A 108.7 . . ?
C7 C8 H8A 108.7 . . ?
C9 C8 H8B 108.7 . . ?
C7 C8 H8B 108.7 . . ?
H8A C8 H8B 107.6 . . ?
C8 C9 C10 107(3) . . ?
C8 C9 H9A 110.3 . . ?
C10 C9 H9A 110.3 . . ?
C8 C9 H9B 110.3 . . ?
C10 C9 H9B 110.3 . . ?
H9A C9 H9B 108.5 . . ?
C5 C10 C9 115(2) . . ?
C5 C10 N1 109(2) . . ?
C9 C10 N1 115(2) . . ?
C5 C10 H10 106 . . ?
C9 C10 H10 106 . . ?
N1 C10 H10 106 . . ?
C12 C11 N3 107(2) . . ?
C12 C11 H11A 110.2 . . ?
N3 C11 H11A 110.3 . . ?
C12 C11 H11B 110.2 . . ?
N3 C11 H11B 110.2 . . ?
H11A C11 H11B 108.5 . . ?
C11 C12 O2 113(3) . . ?
C11 C12 H12A 109 . . ?
O2 C12 H12A 109 . . ?
C11 C12 H12B 109 . . ?
O2 C12 H12B 109 . . ?
H12A C12 H12B 107.8 . . ?
O2 C13 C14 106(3) . . ?
O2 C13 H13A 110.6 . . ?
C14 C13 H13A 110.6 . . ?
O2 C13 H13B 110.6 . . ?
C14 C13 H13B 110.6 . . ?
H13A C13 H13B 108.7 . . ?
N4 C14 C13 105(3) . . ?
N4 C14 H14A 110.7 . . ?
C13 C14 H14A 110.7 . . ?
N4 C14 H14B 110.7 . . ?
C13 C14 H14B 110.7 . . ?
H14A C14 H14B 108.8 . . ?
C20 C15 N4 111(3) . . ?
C20 C15 C16 116(2) . . ?
N4 C15 C16 110(2) . . ?
C20 C15 H15 106.6 . . ?
N4 C15 H15 106.6 . . ?
C16 C15 H15 106.6 . . ?
C17 C16 C15 105(3) . . ?
C17 C16 H16A 110.8 . . ?
C15 C16 H16A 110.8 . . ?
C17 C16 H16B 110.8 . . ?
C15 C16 H16B 110.8 . . ?
H16A C16 H16B 108.9 . . ?
C18 C17 C16 114(4) . . ?
C18 C17 H17A 108.7 . . ?
C16 C17 H17A 108.7 . . ?
C18 C17 H17B 108.7 . . ?
C16 C17 H17B 108.7 . . ?
H17A C17 H17B 107.6 . . ?
C17 C18 C19 116(3) . . ?
C17 C18 H18A 108.4 . . ?
C19 C18 H18A 108.4 . . ?
C17 C18 H18B 108.4 . . ?
C19 C18 H18B 108.4 . . ?
H18A C18 H18B 107.4 . . ?
C18 C19 C20 103(3) . . ?
C18 C19 H19A 111.2 . . ?
C20 C19 H19A 111.2 . . ?
C18 C19 H19B 111.2 . . ?
C20 C19 H19B 111.2 . . ?
H19A C19 H19B 109.1 . . ?
C15 C20 N3 113(2) . . ?
C15 C20 C19 113(3) . . ?
N3 C20 C19 115(3) . . ?
C15 C20 H20 105 . . ?
N3 C20 H20 105 . . ?
C19 C20 H20 105 . . ?

loop_
_geom_bond_atom_site_label_1
_geom_bond_atom_site_label_2
_geom_bond_distance
_geom_bond_site_symmetry_2
_geom_bond_publ_flag
Cu1 N1 2.02(3) . ?
Cu1 N2 2.02(2) . ?
Cu1 Cl2 2.244(8) . ?
Cu1 Cl1 2.303(11) . ?
Cu1 O1 2.343(17) . ?
Cu2 N3 2.04(2) . ?
Cu2 N4 2.06(3) . ?
Cu2 Cl3 2.225(9) . ?
Cu2 Cl4 2.234(15) . ?
Cu2 O2 2.33(2) . ?
N1 C1 1.44(3) . ?
N1 C10 1.55(3) . ?
N2 C5 1.43(4) . ?
N2 C4 1.51(3) . ?
N3 C11 1.50(4) . ?
N3 C20 1.53(4) . ?
N4 C15 1.50(3) . ?
N4 C14 1.52(4) . ?
O1 C3 1.48(3) . ?
O1 C2 1.52(4) . ?
O2 C13 1.36(5) . ?
O2 C12 1.50(5) . ?
C1 C2 1.43(3) . ?
C1 H1A 0.97 . ?
C1 H1B 0.97 . ?
C2 H2A 0.97 . ?
C2 H2B 0.97 . ?
C3 C4 1.45(4) . ?
C3 H3A 0.97 . ?
C3 H3B 0.97 . ?
C4 H4A 0.97 . ?
C4 H4B 0.97 . ?
C5 C6 1.47(3) . ?
C5 C10 1.49(4) . ?
C5 H5 0.98 . ?
C6 C7 1.61(5) . ?
C6 H6A 0.97 . ?
C6 H6B 0.97 . ?
C7 C8 1.52(5) . ?
C7 H7A 0.97 . ?
C7 H7B 0.97 . ?
C8 C9 1.50(4) . ?
C8 H8A 0.97 . ?
C8 H8B 0.97 . ?
C9 C10 1.53(5) . ?
C9 H9A 0.97 . ?
C9 H9B 0.97 . ?
C10 H10 0.98 . ?
C11 C12 1.47(4) . ?
C11 H11A 0.97 . ?
C11 H11B 0.97 . ?
C12 H12A 0.97 . ?
C12 H12B 0.97 . ?
C13 C14 1.65(6) . ?
C13 H13A 0.97 . ?
C13 H13B 0.97 . ?
C14 H14A 0.97 . ?
C14 H14B 0.97 . ?
C15 C20 1.38(4) . ?
C15 C16 1.56(5) . ?
C15 H15 0.98 . ?
C16 C17 1.50(5) . ?
C16 H16A 0.97 . ?
C16 H16B 0.97 . ?
C17 C18 1.38(6) . ?
C17 H17A 0.97 . ?
C17 H17B 0.97 . ?
C18 C19 1.53(5) . ?
C18 H18A 0.97 . ?
C18 H18B 0.97 . ?
C19 C20 1.59(3) . ?
C19 H19A 0.97 . ?
C19 H19B 0.97 . ?
C20 H20 0.98 . ?
